data_7052465
loop_
_publ_author_name
'Chisholm, Malcolm H.'
'Iyer, Suri S.'
'Streib, William E.'

_publ_section_title
;
 Chiral C2 and C1 symmetric (cyclooctane-1,5-diyl)bis(2-pyrazolyl)borate
 complexes of potassium and thallium. Preparation, structures and solution
 behavior
;
_journal_coden_ASTM NJCHE5
_journal_issue 6
_journal_name_full 'New Journal of Chemistry'
_journal_page_first 393
_journal_page_last 398
_journal_paper_doi 10.1039/a906582b
_journal_volume 24
_journal_year 2000
_chemical_formula_sum 'C46 H80 B K N4 O4'
_chemical_formula_weight 803.075
_space_group_IT_number 19
_symmetry_cell_setting orthorhombic
_symmetry_space_group_name_Hall 'P 2ac 2ab'
_symmetry_space_group_name_H-M 'P 21 21 21'
_audit_creation_method 'minor manual editing of SDT2CIF v. 1.2 BETA  output'
_cell_angle_alpha 90
_cell_angle_beta 90
_cell_angle_gamma 90
_cell_formula_units_Z 4
_cell_length_a 19.4597(19)
_cell_length_b 21.273(2)
_cell_length_c 10.8452(11)
_cell_measurement_reflns_used 176
_cell_measurement_temperature 107.
_cell_measurement_theta_max 12.27
_cell_measurement_theta_min 9.61
_cell_volume 4489.5(8)
_computing_cell_refinement 'XTEL, local package'
_computing_data_collection 'NPS, local program'
_computing_data_reduction 'XTEL, local package'
_computing_molecular_graphics 'XTEL, local package'
_computing_publication_material 'XTEL, local package'
_computing_structure_refinement 'XTEL, local package'
_computing_structure_solution MULTAN78
_diffrn_ambient_temperature 107.15
_diffrn_measured_fraction_theta_full 0
_diffrn_measured_fraction_theta_max 1
_diffrn_measurement_device_type 'refurbished Picker diffractometer'
_diffrn_measurement_method '\q/2\q scans'
_diffrn_radiation_type 'Mo K\a'
_diffrn_radiation_wavelength 0.71069
_diffrn_reflns_av_R_equivalents 0.057
_diffrn_reflns_limit_h_max 23
_diffrn_reflns_limit_h_min -23
_diffrn_reflns_limit_k_max 25
_diffrn_reflns_limit_k_min 0
_diffrn_reflns_limit_l_max 12
_diffrn_reflns_limit_l_min 0
_diffrn_reflns_number 8532
_diffrn_reflns_theta_full 0
_diffrn_reflns_theta_max 24.9894
_diffrn_reflns_theta_min 3.05734
_diffrn_standards_decay_% 1.4
_diffrn_standards_interval_count 400
_diffrn_standards_number 4
_exptl_absorpt_coefficient_mu 0.1644
_exptl_absorpt_correction_type none
_exptl_absorpt_process_details none
_exptl_crystal_colour colorless
_exptl_crystal_density_diffrn 1.188
_exptl_crystal_density_method 'not measured'
_exptl_crystal_description 'partially redisolved'
_exptl_crystal_F_000 1760
_exptl_crystal_size_max '.30 .30 .35'
_exptl_crystal_size_mid .30
_exptl_crystal_size_min .30
_refine_diff_density_max 0.39
_refine_diff_density_min -0.34
_refine_ls_abs_structure_details
;
absolute structure based on refinement using both possibilites
;
_refine_ls_extinction_coef 0.00000060(7)
_refine_ls_extinction_expression
;
Larson, A. C. (1967).  Acta Cryst. 23, p. 664.  Eq. (3)
;
_refine_ls_extinction_method Zachariasen
_refine_ls_goodness_of_fit_ref 1.4135
_refine_ls_hydrogen_treatment 'fixed, idealized'
_refine_ls_matrix_type full
_refine_ls_number_parameters 506
_refine_ls_number_reflns 5894
_refine_ls_R_factor_gt 0.0707
_refine_ls_shift/su_max 0.0215
_refine_ls_structure_factor_coef F
_refine_ls_weighting_details w^-1^=\s^2^(F)+(.03F)^2^
_refine_ls_weighting_scheme calc
_refine_ls_wR_factor_ref 0.0484
_reflns_number_gt 5181
_reflns_number_total 7876
_reflns_threshold_expression F^2^>2.33\s(F^2^)
_cod_duplicate_entry 7051232
_cod_data_source_file a906582b.txt
_cod_data_source_block MSC98047
_cod_depositor_comments
;
The following automatic conversions were performed:

'_diffrn_ambient_temperature' value '-166.' was changed to '107.15' -
it was converted from degrees Celsius(C) to Kelvins(K).

Automatic conversion script
Id: cif_fix_values 1569 2011-02-09 13:29:24Z adriana 
;
_cod_original_cell_volume 4489.6(8)
_cod_original_formula_sum 'C46 H80 B1 K1 N4 O4'
_cod_database_code 7052465

loop_
_symmetry_equiv_pos_as_xyz
x,y,z
1/2+x,1/2-y,-z
-x,1/2+y,1/2-z
1/2-x,-y,1/2+z

loop_
_atom_site_label
_atom_site_type_symbol
_atom_site_fract_x
_atom_site_fract_y
_atom_site_fract_z
_atom_site_U_iso_or_equiv
_atom_site_adp_type
_atom_site_occupancy
_atom_site_disorder_group
_atom_site_disorder_assembly
K1 K 0.99402(6) 0.57352(5) 0.01939(9) 0.0199(3) Uani 1 0 .
B2 B 1.0680(3) 0.6405(3) 0.3081(5) 0.0183(18) Uani 1 0 .
C3 C 1.1013(2) 0.6749(2) 0.4284(4) 0.0178(16) Uani 1 0 .
C4 C 1.1768(3) 0.6562(2) 0.4438(4) 0.0221(18) Uani 1 0 .
C5 C 1.2223(3) 0.6657(2) 0.3305(5) 0.0241(17) Uani 1 0 .
C6 C 1.1885(3) 0.6422(2) 0.2114(5) 0.0236(17) Uani 1 0 .
C7 C 1.1135(2) 0.6637(2) 0.1947(4) 0.0166(15) Uani 1 0 .
C8 C 1.1059(2) 0.7352(2) 0.1796(5) 0.0207(16) Uani 1 0 .
C9 C 1.1197(3) 0.7739(2) 0.2948(5) 0.0270(18) Uani 1 0 .
C10 C 1.0918(3) 0.7469(2) 0.4126(4) 0.0227(18) Uani 1 0 .
N11 N 1.06947(18) 0.56650(17) 0.3240(3) 0.0146(12) Uani 1 0 .
C12 C 1.0708(2) 0.5330(2) 0.4294(4) 0.0193(16) Uani 1 0 .
C13 C 1.0637(2) 0.4695(2) 0.3999(4) 0.0180(16) Uani 1 0 .
C14 C 1.0599(2) 0.4122(2) 0.4811(4) 0.0218(16) Uani 1 0 .
C15 C 1.0243(3) 0.3602(2) 0.4063(5) 0.0242(18) Uani 1 0 .
C16 C 1.0553(3) 0.3531(2) 0.2772(5) 0.0231(17) Uani 1 0 .
C17 C 1.0438(2) 0.4118(2) 0.1947(5) 0.0219(16) Uani 1 0 .
C18 C 1.0578(2) 0.4697(2) 0.2744(4) 0.0172(15) Uani 1 0 .
C19 C 1.1294(3) 0.3906(2) 0.5287(5) 0.0294(18) Uani 1 0 .
C20 C 1.0837(3) 0.4106(2) 0.0751(4) 0.0233(17) Uani 1 0 .
C21 C 0.0598(3) 0.3571(2) 0.9901(5) 0.0328(19) Uani 1 0 .
C22 C 1.1609(3) 0.4079(3) 0.0952(5) 0.036(2) Uani 1 0 .
N23 N 0.98903(19) 0.65863(16) 0.2947(3) 0.0144(12) Uani 1 0 .
C24 C 0.9437(3) 0.6683(2) 0.3853(4) 0.0200(16) Uani 1 0 .
C25 C 0.8818(2) 0.6884(2) 0.3378(4) 0.0159(15) Uani 1 0 .
C26 C 0.8156(3) 0.7061(2) 0.3959(4) 0.0234(18) Uani 1 0 .
C27 C 0.7600(3) 0.7058(3) 0.2970(5) 0.039(2) Uani 1 0 .
C28 C 0.7792(3) 0.7384(3) 0.1808(5) 0.036(2) Uani 1 0 .
C29 C 0.8447(3) 0.7150(2) 0.1156(5) 0.0220(17) Uani 1 0 .
C30 C 0.8940(2) 0.6897(2) 0.2108(4) 0.0149(15) Uani 1 0 .
N31 N 0.95853(18) 0.67170(16) 0.1838(3) 0.0136(12) Uani 1 0 .
C32 C 0.7960(3) 0.6651(3) 0.5038(6) 0.045(2) Uani 1 0 .
C33 C 0.8333(2) 0.6709(2) 0.0048(5) 0.0248(17) Uani 1 0 .
C34 C 0.8001(3) 0.7061(3) 0.8956(5) 0.0312(19) Uani 1 0 .
C35 C 0.7889(3) 0.6140(3) 0.0363(6) 0.052(3) Uani 1 0 .
N36 N 1.0611(2) 0.52772(18) 0.2246(3) 0.0158(13) Uani 1 0 .
O37 O 1.0237(2) 0.67160(19) -0.1662(4) 0.0543(17) Uani 1 0 .
C38 C 0.0920(3) 0.7008(3) 0.8288(6) 0.051(3) Uani 1 0 .
C39 C 0.9759(4) 0.7214(4) -0.1894(11) 0.113(5) Uani 1 0 .
C40 C 0.0123(4) 0.7771(3) 0.7711(6) 0.064(3) Uani 1 0 .
C41 C 0.0809(3) 0.7704(3) 0.8309(6) 0.046(2) Uani 1 0 .
O42 O 0.9324(2) 0.51534(18) 0.8251(3) 0.0497(16) Uani 1 0 .
C43 C 0.9129(3) 0.5553(3) -0.2775(6) 0.051(3) Uani 1 0 .
C44 C 0.9013(3) 0.5138(3) 0.6163(5) 0.048(2) Uani 1 0 .
C45 C 0.8880(3) 0.4507(3) -0.3270(6) 0.047(2) Uani 1 0 .
C46 C 0.9315(4) 0.4523(3) 0.7845(5) 0.049(2) Uani 1 0 .
O47 O 0.1125(2) 0.54878(18) 0.8936(3) 0.0393(15) Uani 1 0 .
C48 C 1.1141(3) 0.5359(3) -0.2348(5) 0.050(2) Uani 1 0 .
C49 C 0.1874(3) 0.5413(3) 0.7254(5) 0.046(2) Uani 1 0 .
C50 C 1.2253(3) 0.5215(3) -0.1604(6) 0.045(2) Uani 1 0 .
C51 C 0.1821(3) 0.5525(3) 0.9366(5) 0.041(2) Uani 1 0 .
O52 O 0.89580(17) 0.49861(17) 0.1397(3) 0.0272(12) Uani 1 0 .
C53 C 0.8462(3) 0.4530(3) 0.1018(5) 0.031(2) Uani 1 0 .
C54 C 0.7978(3) 0.4457(3) 0.2075(6) 0.048(2) Uani 1 0 .
C55 C 0.8242(4) 0.4819(5) 0.3062(7) 0.116(4) Uani 1 0 .
C56 C 0.8878(3) 0.5107(3) 0.2680(4) 0.0285(18) Uani 1 0 .
H1 H 1.0766 0.6616 0.5005 0.0315 Uiso 1 0 .
H2 H 1.1955 0.6808 0.5085 0.0353 Uiso 1 0 .
H3 H 1.1784 0.6131 0.4647 0.0353 Uiso 1 0 .
H4 H 1.2314 0.7094 0.3227 0.0363 Uiso 1 0 .
H5 H 1.2635 0.6435 0.3431 0.0363 Uiso 1 0 .
H6 H 1.2142 0.6577 0.1432 0.0372 Uiso 1 0 .
H7 H 1.189 0.5977 0.2108 0.0372 Uiso 1 0 .
H8 H 1.0962 0.6443 0.1218 0.0293 Uiso 1 0 .
H9 H 1.1374 0.7483 0.1167 0.0327 Uiso 1 0 .
H10 H 1.0604 0.7435 0.1527 0.0327 Uiso 1 0 .
H11 H 1.1683 0.7785 0.3028 0.0403 Uiso 1 0 .
H12 H 1.0998 0.8144 0.2826 0.0403 Uiso 1 0 .
H13 H 1.0443 0.756 0.4167 0.0352 Uiso 1 0 .
H14 H 1.1149 0.767 0.4797 0.0352 Uiso 1 0 .
H15 H 1.0761 0.5496 0.5099 0.0322 Uiso 1 0 .
H16 H 1.032 0.4218 0.5507 0.0337 Uiso 1 0 .
H17 H 1.0282 0.3219 0.4484 0.0376 Uiso 1 0 .
H18 H 0.9769 0.3713 0.3973 0.0376 Uiso 1 0 .
H19 H 1.103 0.346 0.2856 0.0345 Uiso 1 0 .
H20 H 1.0342 0.318 0.2385 0.0345 Uiso 1 0 .
H21 H 0.9964 0.413 0.1744 0.0342 Uiso 1 0 .
H22 H 1.1241 0.3558 0.5816 0.0424 Uiso 1 0 .
H23 H 1.1573 0.378 0.459 0.0424 Uiso 1 0 .
H24 H 1.1518 0.4239 0.5698 0.0424 Uiso 1 0 .
H25 H 1.074 0.4489 0.034 0.0358 Uiso 1 0 .
H26 H 1.0116 0.3602 -0.0228 0.0436 Uiso 1 0 .
H27 H 1.0829 0.3601 -0.0866 0.0436 Uiso 1 0 .
H28 H 1.0701 0.3177 0.0273 0.0436 Uiso 1 0 .
H29 H 1.1727 0.3676 0.1258 0.0477 Uiso 1 0 .
H30 H 1.1829 0.4141 0.0172 0.0477 Uiso 1 0 .
H31 H 1.1741 0.4394 0.1504 0.0477 Uiso 1 0 .
H32 H 0.9529 0.6625 0.4701 0.033 Uiso 1 0 .
H33 H 0.8197 0.7478 0.4239 0.0388 Uiso 1 0 .
H34 H 0.7499 0.6629 0.2786 0.0513 Uiso 1 0 .
H35 H 0.7206 0.7251 0.3314 0.0513 Uiso 1 0 .
H36 H 0.7421 0.7344 0.1244 0.0482 Uiso 1 0 .
H37 H 0.7857 0.7821 0.1992 0.0482 Uiso 1 0 .
H38 H 0.8665 0.7514 0.0832 0.0356 Uiso 1 0 .
H39 H 0.7542 0.6784 0.5387 0.0586 Uiso 1 0 .
H40 H 0.7929 0.6223 0.4792 0.0586 Uiso 1 0 .
H41 H 0.8316 0.6681 0.5661 0.0586 Uiso 1 0 .
H42 H 0.8763 0.656 0.979 0.0369 Uiso 1 0 .
H43 H 0.8302 0.7388 -0.1301 0.0424 Uiso 1 0 .
H44 H 0.7941 0.6772 -0.171 0.0424 Uiso 1 0 .
H45 H 0.7574 0.7228 -0.0809 0.0424 Uiso 1 0 .
H46 H 0.7428 0.6268 0.0522 0.0619 Uiso 1 0 .
H47 H 0.7895 0.5849 0.9704 0.0619 Uiso 1 0 .
H48 H 0.8068 0.5942 0.1089 0.0619 Uiso 1 0 .
H49 H 1.1187 0.688 -0.1008 0.0601 Uiso 1 0 .
H50 H 1.116 0.6886 -0.2438 0.0601 Uiso 1 0 .
H51 H 0.9415 0.7089 0.7538 0.112 Uiso 1 0 .
H52 H 0.9515 0.7307 -0.1109 0.112 Uiso 1 0 .
H53 H 1.0162 0.7785 -0.3178 0.0733 Uiso 1 0 .
H54 H 0.9897 0.816 -0.2047 0.0733 Uiso 1 0 .
H55 H 0.0802 0.7865 0.9132 0.0571 Uiso 1 0 .
H56 H 0.1161 0.7922 0.786 0.0571 Uiso 1 0 .
H57 H 0.8728 0.5788 0.7422 0.0614 Uiso 1 0 .
H58 H 0.9494 0.5844 -0.2955 0.0614 Uiso 1 0 .
H59 H 0.8621 0.5274 -0.4288 0.0618 Uiso 1 0 .
H60 H 0.94 0.5123 -0.4351 0.0618 Uiso 1 0 .
H61 H 0.8406 0.446 -0.306 0.0629 Uiso 1 0 .
H62 H 0.9012 0.418 -0.381 0.0629 Uiso 1 0 .
H63 H 0.9766 0.438 0.7664 0.061 Uiso 1 0 .
H64 H 0.9123 0.4258 -0.1525 0.061 Uiso 1 0 .
H65 H 1.0959 0.4961 -0.2523 0.0626 Uiso 1 0 .
H66 H 1.0863 0.5674 -0.2773 0.0626 Uiso 1 0 .
H67 H 1.197 0.5141 -0.3434 0.0582 Uiso 1 0 .
H68 H 1.1994 0.5834 -0.2991 0.0582 Uiso 1 0 .
H69 H 1.2265 0.4766 -0.15 0.0559 Uiso 1 0 .
H70 H 1.272 0.5363 -0.1578 0.0559 Uiso 1 0 .
H71 H 1.195 0.5954 -0.0517 0.0515 Uiso 1 0 .
H72 H 1.1861 0.5314 0.0151 0.0515 Uiso 1 0 .
H73 H 0.8211 0.4683 0.0332 0.0452 Uiso 1 0 .
H74 H 0.8674 0.4146 0.083 0.0452 Uiso 1 0 .
H75 H 0.7548 0.4625 0.19 0.0651 Uiso 1 0 .
H76 H 0.7929 0.4011 0.2256 0.0651 Uiso 1 0 .
H77 H 0.7964 0.5033 0.3446 0.1685 Uiso 1 0 .
H78 H 0.8429 0.4453 0.3679 0.1685 Uiso 1 0 .
H79 H 0.9274 0.4976 0.3118 0.0412 Uiso 1 0 .
H80 H 0.8803 0.5543 0.2811 0.0412 Uiso 1 0 .

loop_
_atom_site_aniso_label
_atom_site_aniso_U_11
_atom_site_aniso_U_22
_atom_site_aniso_U_33
_atom_site_aniso_U_12
_atom_site_aniso_U_13
_atom_site_aniso_U_23
K1 0.027(2) 0.0158(15) 0.0170(6) 0.0055(5) -0.0024(5) -0.0016(5)
B2 0.017(3) 0.009(3) 0.029(3) 0.009(2) -0.004(3) -0.001(2)
C3 0.016(3) 0.017(3) 0.021(3) 0.001(2) -0.001(2) -0.002(2)
C4 0.025(4) 0.014(3) 0.027(3) 0.002(2) -0.006(2) -0.000(2)
C5 0.023(3) 0.015(3) 0.034(3) 0.001(2) -0.008(2) 0.004(2)
C6 0.018(3) 0.013(3) 0.040(3) -0.001(2) 0.005(2) 0.002(2)
C7 0.020(3) 0.008(3) 0.022(3) 0.003(2) 0.002(2) -0.000(2)
C8 0.018(3) 0.006(3) 0.038(3) -0.004(2) -0.002(2) 0.007(2)
C9 0.025(4) 0.017(3) 0.039(3) 0.005(2) -0.009(3) 0.004(3)
C10 0.022(3) 0.016(3) 0.030(3) 0.005(2) -0.003(2) -0.007(2)
N11 0.019(3) 0.008(2) 0.017(2) 0.0002(18) -0.0004(17) 0.0006(18)
C12 0.020(3) 0.020(3) 0.019(3) -0.001(2) -0.002(2) -0.003(2)
C13 0.015(3) 0.015(3) 0.024(3) 0.000(2) 0.000(2) 0.000(2)
C14 0.027(4) 0.012(3) 0.027(3) 0.000(2) -0.004(2) 0.007(2)
C15 0.027(4) 0.017(3) 0.029(3) -0.001(2) 0.000(2) 0.005(2)
C16 0.025(4) 0.006(3) 0.038(3) -0.008(2) -0.008(3) 0.000(2)
C17 0.021(3) 0.012(3) 0.032(3) -0.001(2) -0.005(2) -0.002(2)
C18 0.014(3) 0.011(3) 0.027(3) 0.002(2) 0.005(2) 0.004(2)
C19 0.041(5) 0.015(3) 0.031(3) -0.002(2) -0.009(3) 0.003(2)
C20 0.030(4) 0.014(3) 0.025(3) 0.003(2) -0.003(2) -0.002(2)
C21 0.044(5) 0.021(4) 0.033(3) 0.008(3) -0.005(3) -0.001(3)
C22 0.038(5) 0.036(5) 0.034(3) 0.001(3) 0.014(3) -0.003(3)
N23 0.018(3) 0.008(2) 0.017(2) 0.0048(17) -0.0045(19) 0.0000(15)
C24 0.024(3) 0.015(3) 0.021(3) 0.000(2) 0.002(2) -0.002(2)
C25 0.016(3) 0.008(3) 0.023(3) -0.003(2) 0.004(2) -0.004(2)
C26 0.025(4) 0.018(4) 0.027(3) -0.001(2) 0.009(2) -0.004(2)
C27 0.021(4) 0.050(6) 0.044(4) 0.011(3) 0.008(3) 0.002(3)
C28 0.026(4) 0.046(6) 0.037(4) 0.013(3) -0.003(3) 0.008(3)
C29 0.021(3) 0.015(3) 0.030(3) -0.003(2) 0.001(2) 0.003(2)
C30 0.014(3) 0.004(2) 0.027(3) -0.004(2) -0.002(2) -0.006(2)
N31 0.015(3) 0.009(2) 0.017(2) -0.0034(17) -0.0027(17) -0.0032(17)
C32 0.040(5) 0.042(5) 0.052(4) 0.005(3) 0.021(3) 0.010(3)
C33 0.023(3) 0.022(4) 0.029(3) 0.003(2) -0.014(2) 0.000(2)
C34 0.029(4) 0.030(4) 0.035(3) 0.003(3) -0.007(3) -0.002(3)
C35 0.068(7) 0.030(5) 0.057(5) -0.017(3) -0.034(4) 0.010(3)
N36 0.018(3) 0.010(2) 0.020(2) -0.0023(18) 0.0004(18) 0.0027(17)
O37 0.050(5) 0.035(4) 0.078(4) 0.004(2) -0.000(2) 0.007(2)
C38 0.035(5) 0.054(7) 0.064(5) -0.005(3) -0.005(3) 0.010(4)
C39 0.035(5) 0.066(8) 0.238(13) -0.005(4) 0.001(6) 0.029(8)
C40 0.072(8) 0.053(7) 0.066(5) 0.023(4) -0.008(4) 0.007(4)
C41 0.047(5) 0.028(4) 0.063(5) 0.003(3) 0.005(3) 0.006(3)
O42 0.072(6) 0.039(4) 0.038(3) 0.003(2) -0.020(2) -0.010(2)
C43 0.049(6) 0.040(6) 0.063(5) 0.009(3) -0.018(3) -0.002(3)
C44 0.057(6) 0.054(7) 0.032(3) 0.022(4) 0.002(3) 0.005(3)
C45 0.036(5) 0.043(6) 0.064(5) -0.005(3) -0.005(3) -0.023(3)
C46 0.065(7) 0.040(5) 0.041(4) 0.010(3) 0.015(3) 0.004(3)
O47 0.040(4) 0.038(4) 0.039(3) 0.007(2) 0.010(2) 0.0000(19)
C48 0.044(5) 0.075(8) 0.030(3) -0.010(4) 0.006(3) -0.013(3)
C49 0.034(5) 0.055(7) 0.050(4) -0.003(3) 0.004(3) -0.011(3)
C50 0.046(5) 0.038(5) 0.052(4) 0.008(3) 0.002(3) 0.008(3)
C51 0.048(5) 0.042(6) 0.033(3) 0.008(3) -0.005(3) -0.002(3)
O52 0.027(3) 0.030(3) 0.025(2) -0.0067(18) -0.0032(16) -0.0018(16)
C53 0.036(4) 0.022(4) 0.036(3) 0.006(3) -0.012(3) 0.001(3)
C54 0.039(5) 0.039(5) 0.068(5) -0.013(3) 0.013(3) -0.023(3)
C55 0.105(10) 0.20(2) 0.044(4) -0.125(7) 0.028(4) -0.048(6)
C56 0.026(4) 0.030(4) 0.030(3) 0.006(3) 0.001(2) -0.005(2)

loop_
_atom_type_symbol
_atom_type_description
_atom_type_scat_dispersion_real
_atom_type_scat_dispersion_imag
_atom_type_scat_source
K K 0.179 0.25 'International Tables Vol. IV (1974) Table 2.2B'
O O 0.008 0.006 'International Tables Vol. IV (1974) Table 2.2B'
N N 0.004 0.003 'International Tables Vol. IV (1974) Table 2.2B'
C C 0.002 0.002 'International Tables Vol. IV (1974) Table 2.2B'
B B 0 0.001 'International Tables Vol. IV (1974) Table 2.2B'
H H 0 0 'International Tables Vol. IV (1974) Table 2.2B'

loop_
_geom_angle_atom_site_label_1
_geom_angle_atom_site_label_2
_geom_angle_atom_site_label_3
_geom_angle
_geom_angle_site_symmetry_1
_geom_angle_site_symmetry_2
_geom_angle_site_symmetry_3
_geom_angle_publ_flag
C38 O37 C39 105.6(5) 1_654 . . no
C43 O42 C46 108.3(4) 1_556 . . no
C48 O47 C51 108.0(4) 1_456 . . no
C53 O52 C56 109.3(4) . . . no
N36 N11 C12 110.6(3) . . . no
N36 N11 B2 120.8(4) . . . no
C12 N11 B2 128.2(4) . . . no
N31 N23 C24 109.2(4) . . . no
N31 N23 B2 123.2(4) . . . no
C24 N23 B2 127.4(4) . . . no
N23 N31 C30 105.7(4) . . . no
N11 N36 C18 104.0(4) . . . no
C4 C3 C10 112.5(4) . . . no
C4 C3 B2 110.6(4) . . . no
C4 C3 H1 108.5(4) . . . no
C10 C3 B2 107.9(4) . . . no
C10 C3 H1 108.7(4) . . . no
B2 C3 H1 108.7(4) . . . no
C3 C4 C5 115.8(4) . . . no
C3 C4 H2 107.8(4) . . . no
C3 C4 H3 108.0(4) . . . no
C5 C4 H2 107.5(4) . . . no
C5 C4 H3 107.6(4) . . . no
H2 C4 H3 110.1(5) . . . no
C4 C5 C6 112.7(4) . . . no
C4 C5 H4 108.0(5) . . . no
C4 C5 H5 108.2(4) . . . no
C6 C5 H4 108.8(4) . . . no
C6 C5 H5 108.9(4) . . . no
H4 C5 H5 110.2(5) . . . no
C5 C6 C7 114.1(4) . . . no
C5 C6 H6 108.5(4) . . . no
C5 C6 H7 109.1(5) . . . no
C7 C6 H6 107.6(4) . . . no
C7 C6 H7 107.8(4) . . . no
H6 C6 H7 109.7(5) . . . no
C6 C7 C8 113.4(4) . . . no
C6 C7 B2 110.1(4) . . . no
C6 C7 H8 107.7(4) . . . no
C8 C7 B2 109.6(4) . . . no
C8 C7 H8 107.9(4) . . . no
B2 C7 H8 108.0(4) . . . no
C7 C8 C9 115.6(4) . . . no
C7 C8 H9 107.7(4) . . . no
C7 C8 H10 107.9(4) . . . no
C9 C8 H9 108.3(4) . . . no
C9 C8 H10 108.4(4) . . . no
H9 C8 H10 108.9(5) . . . no
C8 C9 C10 115.3(4) . . . no
C8 C9 H11 107.8(5) . . . no
C8 C9 H12 107.7(4) . . . no
C10 C9 H11 108.7(4) . . . no
C10 C9 H12 108.4(5) . . . no
H11 C9 H12 108.8(5) . . . no
C3 C10 C9 115.4(4) . . . no
C3 C10 H13 108.3(4) . . . no
C3 C10 H14 107.7(4) . . . no
C9 C10 H13 108.3(4) . . . no
C9 C10 H14 107.8(5) . . . no
H13 C10 H14 109.3(5) . . . no
N11 C12 C13 108.4(4) . . . no
N11 C12 H15 125.9(5) . . . no
C13 C12 H15 125.7(5) . . . no
C12 C13 C14 130.9(4) . . . no
C12 C13 C18 103.6(4) . . . no
C14 C13 C18 125.5(4) . . . no
C13 C14 C15 107.2(4) . . . no
C13 C14 C19 113.5(4) . . . no
C13 C14 H16 108.5(4) . . . no
C15 C14 C19 111.3(4) . . . no
C15 C14 H16 108.5(4) . . . no
C19 C14 H16 107.7(4) . . . no
C14 C15 C16 112.1(4) . . . no
C14 C15 H17 109.4(4) . . . no
C14 C15 H18 108.1(4) . . . no
C16 C15 H17 109.2(5) . . . no
C16 C15 H18 108.1(4) . . . no
H17 C15 H18 109.9(5) . . . no
C15 C16 C17 113.0(4) . . . no
C15 C16 H19 108.3(4) . . . no
C15 C16 H20 108.1(5) . . . no
C17 C16 H19 109.1(4) . . . no
C17 C16 H20 108.5(4) . . . no
H19 C16 H20 109.8(5) . . . no
C16 C17 C18 107.2(4) . . . no
C16 C17 C20 114.0(4) . . . no
C16 C17 H21 107.3(4) . . . no
C18 C17 C20 114.0(4) . . . no
C18 C17 H21 106.5(4) . . . no
C20 C17 H21 107.5(4) . . . no
N36 C18 C13 113.4(4) . . . no
N36 C18 C17 121.3(4) . . . no
C13 C18 C17 125.2(4) . . . no
C14 C19 H22 110.3(5) . . . no
C14 C19 H23 108.6(4) . . . no
C14 C19 H24 110.2(4) . . . no
H22 C19 H23 108.6(5) . . . no
H22 C19 H24 110.7(5) . . . no
H23 C19 H24 108.4(5) . . . no
C17 C20 C21 111.8(4) . . 1_654 no
C17 C20 C22 112.7(4) . . . no
C17 C20 H25 106.8(4) . . . no
C21 C20 C22 110.9(4) 1_654 . . no
C21 C20 H25 107.1(4) 1_654 . . no
C22 C20 H25 107.2(5) . . . no
C20 C21 H26 109.6(5) 1_456 . 1_456 no
C20 C21 H27 109.5(5) 1_456 . 1_456 no
C20 C21 H28 109.6(5) 1_456 . 1_456 no
H26 C21 H27 109.5(5) 1_456 . 1_456 no
H26 C21 H28 109.2(6) 1_456 . 1_456 no
H27 C21 H28 109.4(5) 1_456 . 1_456 no
C20 C22 H29 108.9(5) . . . no
C20 C22 H30 108.1(5) . . . no
C20 C22 H31 109.7(5) . . . no
H29 C22 H30 109.0(5) . . . no
H29 C22 H31 110.9(6) . . . no
H30 C22 H31 110.2(6) . . . no
N23 C24 C25 110.5(4) . . . no
N23 C24 H32 124.8(5) . . . no
C25 C24 H32 124.8(5) . . . no
C24 C25 C26 132.8(4) . . . no
C24 C25 C30 103.1(4) . . . no
C26 C25 C30 124.1(4) . . . no
C25 C26 C27 108.4(4) . . . no
C25 C26 C32 113.8(4) . . . no
C25 C26 H33 107.6(4) . . . no
C27 C26 C32 111.3(5) . . . no
C27 C26 H33 106.9(5) . . . no
C32 C26 H33 108.5(5) . . . no
C26 C27 C28 114.7(5) . . . no
C26 C27 H34 107.3(5) . . . no
C26 C27 H35 107.2(5) . . . no
C28 C27 H34 108.7(5) . . . no
C28 C27 H35 109.5(5) . . . no
H34 C27 H35 109.3(5) . . . no
C27 C28 C29 116.5(4) . . . no
C27 C28 H36 108.4(5) . . . no
C27 C28 H37 108.0(5) . . . no
C29 C28 H36 107.7(5) . . . no
C29 C28 H37 107.4(5) . . . no
H36 C28 H37 108.7(5) . . . no
C28 C29 C30 109.1(4) . . . no
C28 C29 C33 115.9(4) . . . no
C28 C29 H38 106.1(5) . . . no
C30 C29 C33 114.1(4) . . . no
C30 C29 H38 105.0(4) . . . no
C33 C29 H38 105.7(4) . . . no
N31 C30 C25 111.6(4) . . . no
N31 C30 C29 123.1(4) . . . no
C25 C30 C29 125.0(4) . . . no
C26 C32 H39 110.9(5) . . . no
C26 C32 H40 110.7(5) . . . no
C26 C32 H41 108.8(5) . . . no
H39 C32 H40 110.2(6) . . . no
H39 C32 H41 108.5(6) . . . no
H40 C32 H41 107.7(6) . . . no
C29 C33 C34 111.4(4) . . 1_554 no
C29 C33 C35 112.9(4) . . . no
C29 C33 H42 108.1(4) . . 1_554 no
C34 C33 C35 108.7(4) 1_554 . . no
C34 C33 H42 108.0(5) 1_554 . 1_554 no
C35 C33 H42 107.6(5) . . 1_554 no
C33 C34 H43 108.8(5) 1_556 . 1_556 no
C33 C34 H44 108.7(5) 1_556 . 1_556 no
C33 C34 H45 110.2(5) 1_556 . 1_556 no
H43 C34 H44 109.0(5) 1_556 . 1_556 no
H43 C34 H45 110.3(5) 1_556 . 1_556 no
H44 C34 H45 109.8(5) 1_556 . 1_556 no
C33 C35 H46 110.2(5) . . . no
C33 C35 H47 110.0(6) . . 1_554 no
C33 C35 H48 109.1(5) . . . no
H46 C35 H47 109.7(6) . . 1_554 no
H46 C35 H48 108.5(7) . . . no
H47 C35 H48 109.3(6) 1_554 . . no
O37 C38 C41 106.7(5) 1_456 . . no
O37 C38 H49 109.9(6) 1_456 . 1_456 no
O37 C38 H50 111.0(6) 1_456 . 1_456 no
C41 C38 H49 110.3(6) . . 1_456 no
C41 C38 H50 110.8(6) . . 1_456 no
H49 C38 H50 108.2(6) 1_456 . 1_456 no
O37 C39 C40 110.0(6) . . 1_654 no
O37 C39 H51 111.5(8) . . 1_554 no
O37 C39 H52 108.0(9) . . . no
C40 C39 H51 112.5(10) 1_654 . 1_554 no
C40 C39 H52 108.8(8) 1_654 . . no
H51 C39 H52 105.9(7) 1_554 . . no
C39 C40 C41 103.3(6) 1_456 . . no
C39 C40 H53 111.0(8) 1_456 . 1_456 no
C39 C40 H54 113.4(8) 1_456 . 1_456 no
C41 C40 H53 111.5(7) . . 1_456 no
C41 C40 H54 111.6(6) . . 1_456 no
H53 C40 H54 106.2(6) 1_456 . 1_456 no
C38 C41 C40 102.6(5) . . . no
C38 C41 H55 111.8(6) . . . no
C38 C41 H56 111.4(6) . . . no
C40 C41 H55 111.2(6) . . . no
C40 C41 H56 111.8(6) . . . no
H55 C41 H56 108.0(6) . . . no
O42 C43 C44 106.9(5) 1_554 . 1_554 no
O42 C43 H57 110.6(6) 1_554 . 1_554 no
O42 C43 H58 109.7(5) 1_554 . . no
C44 C43 H57 111.6(6) 1_554 . 1_554 no
C44 C43 H58 110.0(6) 1_554 . . no
H57 C43 H58 108.1(6) 1_554 . . no
C43 C44 C45 104.1(5) 1_556 . 1_556 no
C43 C44 H59 110.2(6) 1_556 . 1_556 no
C43 C44 H60 111.4(7) 1_556 . 1_556 no
C45 C44 H59 110.1(6) 1_556 . 1_556 no
C45 C44 H60 110.5(6) 1_556 . 1_556 no
H59 C44 H60 110.4(6) 1_556 . 1_556 no
C44 C45 C46 102.5(5) 1_554 . 1_554 no
C44 C45 H61 111.0(6) 1_554 . . no
C44 C45 H62 111.1(6) 1_554 . . no
C46 C45 H61 111.1(6) 1_554 . . no
C46 C45 H62 111.7(6) 1_554 . . no
H61 C45 H62 109.4(6) . . . no
O42 C46 C45 106.6(5) . . 1_556 no
O42 C46 H63 110.9(6) . . . no
O42 C46 H64 109.9(5) . . 1_556 no
C45 C46 H63 110.6(6) 1_556 . . no
C45 C46 H64 110.3(6) 1_556 . 1_556 no
H63 C46 H64 108.5(6) . . 1_556 no
O47 C48 C49 106.7(5) 1_654 . 1_654 no
O47 C48 H65 111.5(5) 1_654 . . no
O47 C48 H66 108.5(5) 1_654 . . no
C49 C48 H65 111.8(6) 1_654 . . no
C49 C48 H66 109.9(6) 1_654 . . no
H65 C48 H66 108.4(6) . . . no
C48 C49 C50 102.0(5) 1_456 . 1_456 no
C48 C49 H67 111.2(6) 1_456 . 1_456 no
C48 C49 H68 112.4(6) 1_456 . 1_456 no
C50 C49 H67 112.1(6) 1_456 . 1_456 no
C50 C49 H68 111.8(5) 1_456 . 1_456 no
H67 C49 H68 107.4(6) 1_456 . 1_456 no
C49 C50 C51 100.4(5) 1_654 . 1_654 no
C49 C50 H69 112.8(6) 1_654 . . no
C49 C50 H70 113.2(5) 1_654 . . no
C51 C50 H69 111.7(5) 1_654 . . no
C51 C50 H70 111.3(6) 1_654 . . no
H69 C50 H70 107.4(6) . . . no
O47 C51 C50 106.0(5) . . 1_456 no
O47 C51 H71 110.2(5) . . 1_456 no
O47 C51 H72 109.7(6) . . 1_456 no
C50 C51 H71 111.5(6) 1_456 . 1_456 no
C50 C51 H72 111.6(6) 1_456 . 1_456 no
H71 C51 H72 107.8(5) 1_456 . 1_456 no
O52 C53 C54 106.1(4) . . . no
O52 C53 H73 110.0(5) . . . no
O52 C53 H74 110.8(5) . . . no
C54 C53 H73 108.4(5) . . . no
C54 C53 H74 110.7(5) . . . no
H73 C53 H74 110.8(5) . . . no
C53 C54 C55 107.1(5) . . . no
C53 C54 H75 111.8(6) . . . no
C53 C54 H76 108.6(5) . . . no
C55 C54 H75 105.8(6) . . . no
C55 C54 H76 114.5(7) . . . no
H75 C54 H76 109.1(6) . . . no
C54 C55 C56 109.1(6) . . . no
C54 C55 H77 116.5(8) . . . no
C54 C55 H78 101.3(7) . . . no
C56 C55 H77 118.5(8) . . . no
C56 C55 H78 101.2(7) . . . no
H77 C55 H78 107.7(7) . . . no
O52 C56 C55 107.3(5) . . . no
O52 C56 H79 110.4(4) . . . no
O52 C56 H80 109.9(5) . . . no
C55 C56 H79 115.5(6) . . . no
C55 C56 H80 103.9(6) . . . no
H79 C56 H80 109.6(5) . . . no
N11 B2 N23 105.6(4) . . . no
N11 B2 C3 110.5(4) . . . no
N11 B2 C7 112.4(4) . . . no
N23 B2 C3 110.4(4) . . . no
N23 B2 C7 113.0(4) . . . no
C3 B2 C7 105.0(4) . . . no

loop_
_geom_bond_atom_site_label_1
_geom_bond_atom_site_label_2
_geom_bond_distance
_geom_bond_site_symmetry_1
_geom_bond_site_symmetry_2
_geom_bond_publ_flag
O37 C38 1.468(6) . 1_654 no
O37 C39 1.431(8) . . no
O42 C43 1.451(7) . 1_556 no
O42 C46 1.412(7) . . no
O47 C48 1.420(6) . 1_456 no
O47 C51 1.433(7) . . no
O52 C53 1.429(6) . . no
O52 C56 1.423(5) . . no
N11 N36 1.367(5) . . no
N11 C12 1.347(6) . . no
N11 B2 1.585(6) . . no
N23 N31 1.371(5) . . no
N23 C24 1.336(6) . . no
N23 B2 1.590(6) . . no
N31 C30 1.345(5) . . no
N36 C18 1.350(6) . . no
C3 C4 1.532(6) . . no
C3 C10 1.552(6) . . no
C3 B2 1.630(7) . . no
C3 H1 0.960(5) . . no
C4 C5 1.527(7) . . no
C4 H2 0.948(5) . . no
C4 H3 0.944(5) . . no
C5 C6 1.534(7) . . no
C5 H4 0.951(5) . . no
C5 H5 0.940(5) . . no
C6 C7 1.541(6) . . no
C6 H6 0.952(5) . . no
C6 H7 0.945(5) . . no
C7 C8 1.536(6) . . no
C7 B2 1.594(7) . . no
C7 H8 0.953(5) . . no
C8 C9 1.521(7) . . no
C8 H9 0.958(5) . . no
C8 H10 0.949(5) . . no
C9 C10 1.504(7) . . no
C9 H11 0.954(5) . . no
C9 H12 0.953(5) . . no
C10 H13 0.946(5) . . no
C10 H14 0.956(5) . . no
C12 C13 1.395(6) . . no
C12 H15 0.948(4) . . no
C13 C14 1.507(6) . . no
C13 C18 1.365(6) . . no
C14 C15 1.536(6) . . no
C14 C19 1.518(7) . . no
C14 H16 0.952(5) . . no
C15 C16 1.532(7) . . no
C15 H17 0.937(5) . . no
C15 H18 0.958(5) . . no
C16 C17 1.551(6) . . no
C16 H19 0.945(5) . . no
C16 H20 0.951(5) . . no
C17 C18 1.529(6) . . no
C17 C20 1.512(7) . . no
C17 H21 0.948(5) . . no
C19 H22 0.942(5) . . no
C19 H23 0.968(5) . . no
C19 H24 0.944(5) . . no
C20 C21 1.536(7) . 1_654 no
C20 C22 1.519(7) . . no
C20 H25 0.947(5) . . no
C21 H26 0.951(6) . 1_456 no
C21 H27 0.948(5) . 1_456 no
C21 H28 0.952(5) . 1_456 no
C22 H29 0.949(6) . . no
C22 H30 0.957(5) . . no
C22 H31 0.934(6) . . no
C24 C25 1.378(6) . . no
C24 H32 0.945(5) . . no
C25 C26 1.483(6) . . no
C25 C30 1.397(6) . . no
C26 C27 1.524(7) . . no
C26 C32 1.508(7) . . no
C26 H33 0.942(5) . . no
C27 C28 1.486(7) . . no
C27 H34 0.953(6) . . no
C27 H35 0.948(5) . . no
C28 C29 1.540(7) . . no
C28 H36 0.949(5) . . no
C28 H37 0.960(6) . . no
C29 C30 1.509(6) . . no
C29 C33 1.540(7) . . no
C29 H38 0.951(5) . . no
C32 H39 0.941(6) . . no
C32 H40 0.951(6) . . no
C32 H41 0.970(6) . . no
C33 C34 1.542(7) . 1_554 no
C33 C35 1.527(7) . . no
C33 H42 0.937(5) . 1_554 no
C34 H43 0.950(5) . 1_556 no
C34 H44 0.956(5) . 1_556 no
C34 H45 0.940(5) . 1_556 no
C35 H46 0.953(7) . . no
C35 H47 0.944(6) . 1_554 no
C35 H48 0.958(6) . . no
C38 C41 1.496(8) . . no
C38 H49 0.962(6) . 1_456 no
C38 H50 0.952(7) . 1_456 no
C39 C40 1.446(10) . 1_654 no
C39 H51 0.948(10) . 1_554 no
C39 H52 0.995(11) . . no
C40 C41 1.491(9) . . no
C40 H53 0.967(7) . 1_456 no
C40 H54 0.972(7) . 1_456 no
C41 H55 0.956(7) . . no
C41 H56 0.961(6) . . no
C43 C44 1.467(8) . 1_554 no
C43 H57 0.951(6) . 1_554 no
C43 H58 0.965(7) . . no
C44 C45 1.499(8) . 1_556 no
C44 H59 0.951(6) . 1_556 no
C44 H60 0.938(6) . 1_556 no
C45 C46 1.476(8) . 1_554 no
C45 H61 0.957(6) . . no
C45 H62 0.944(6) . . no
C46 H63 0.950(7) . . no
C46 H64 0.961(6) . 1_556 no
C48 C49 1.495(8) . 1_654 no
C48 H65 0.936(7) . . no
C48 H66 0.977(7) . . no
C49 C50 1.502(8) . 1_456 no
C49 H67 0.962(6) . 1_456 no
C49 H68 0.963(6) . 1_456 no
C50 C51 1.500(8) . 1_654 no
C50 H69 0.960(6) . . no
C50 H70 0.964(6) . . no
C51 H71 0.954(6) . 1_456 no
C51 H72 0.965(6) . 1_456 no
C53 C54 1.492(8) . . no
C53 H73 0.947(5) . . no
C53 H74 0.938(5) . . no
C54 C55 1.416(8) . . no
C54 H75 0.930(6) . . no
C54 H76 0.973(6) . . no
C55 C56 1.441(8) . . no
C55 H77 0.821(10) . . no
C55 H78 1.090(11) . . no
C56 H79 0.948(5) . . no
C56 H80 0.951(5) . . no
